data_4331783
loop_
_publ_author_name
'Fu-Te Tsai'
'Yu-Ching Lee'
'Ming-Hsi Chiang'
'Wen-Feng Liaw'

_publ_section_title
;
 Nitrate-to-Nitrite-to-Nitric Oxide Conversion Modulated by
 Nitrate-Containing {Fe(NO)2}9 Dinitrosyl Iron Complex (DNIC)
;
_journal_name_full 'Inorganic Chemistry'
_journal_page_first 464
_journal_page_last 473
_journal_paper_doi 10.1021/ic3023437
_journal_volume 52
_journal_year 2013
_chemical_formula_sum 'C10 H20 Fe N4 O3 S4'
_chemical_formula_weight 428.39
_chemical_name_systematic
; 
 ? 
;
_space_group_IT_number 14
_symmetry_cell_setting monoclinic
_symmetry_space_group_name_Hall '-P 2ybc'
_symmetry_space_group_name_H-M 'P 1 21/c 1'
_atom_sites_solution_hydrogens geom
_atom_sites_solution_primary direct
_atom_sites_solution_secondary difmap
_audit_creation_method SHELXL-97
_cell_angle_alpha 90.00
_cell_angle_beta 101.6590(10)
_cell_angle_gamma 90.00
_cell_formula_units_Z 4
_cell_length_a 10.1784(5)
_cell_length_b 16.0459(8)
_cell_length_c 11.2136(5)
_cell_measurement_reflns_used 6051
_cell_measurement_temperature 100(2)
_cell_measurement_theta_max 26.4064
_cell_measurement_theta_min 2.7740
_cell_volume 1793.64(15)
_computing_cell_refinement 'SAINT V7.68A (Bruker AXS, 2009)'
_computing_data_collection 'APEX2 (Bruker AXS, 2010)'
_computing_data_reduction 'SAINT V7.68A (Bruker AXS, 2009)'
_computing_molecular_graphics 'SHELXTL (Sheldrick, 2008)'
_computing_publication_material SHELXTL
_computing_structure_refinement 'SHELXL-97 (Sheldrick, 2008)'
_computing_structure_solution 'SHELXS-97 (Sheldrick, 2008)'
_diffrn_ambient_temperature 100(2)
_diffrn_detector_area_resol_mean 8.3333
_diffrn_measured_fraction_theta_full 0.999
_diffrn_measured_fraction_theta_max 0.999
_diffrn_measurement_device_type 'Bruker APEX-II CCD'
_diffrn_measurement_method '\f and \w scans'
_diffrn_radiation_monochromator graphite
_diffrn_radiation_source 'fine-focus sealed tube'
_diffrn_radiation_type MoK\a
_diffrn_radiation_wavelength 0.71073
_diffrn_reflns_av_R_equivalents 0.0227
_diffrn_reflns_av_sigmaI/netI 0.0220
_diffrn_reflns_limit_h_max 12
_diffrn_reflns_limit_h_min -11
_diffrn_reflns_limit_k_max 19
_diffrn_reflns_limit_k_min -20
_diffrn_reflns_limit_l_max 14
_diffrn_reflns_limit_l_min -14
_diffrn_reflns_number 14137
_diffrn_reflns_theta_full 26.43
_diffrn_reflns_theta_max 26.43
_diffrn_reflns_theta_min 2.04
_exptl_absorpt_coefficient_mu 1.321
_exptl_absorpt_correction_T_max 0.9486
_exptl_absorpt_correction_T_min 0.8844
_exptl_absorpt_correction_type multi-scan
_exptl_absorpt_process_details 'SADABS V2008/1 (Bruker AXS)'
_exptl_crystal_colour Black
_exptl_crystal_density_diffrn 1.586
_exptl_crystal_description Lump
_exptl_crystal_F_000 888
_exptl_crystal_size_max 0.20
_exptl_crystal_size_mid 0.17
_exptl_crystal_size_min 0.07
_refine_diff_density_max 0.573
_refine_diff_density_min -0.215
_refine_diff_density_rms 0.054
_refine_ls_extinction_method none
_refine_ls_goodness_of_fit_ref 1.030
_refine_ls_hydrogen_treatment constr
_refine_ls_matrix_type full
_refine_ls_number_parameters 203
_refine_ls_number_reflns 3685
_refine_ls_number_restraints 0
_refine_ls_restrained_S_all 1.030
_refine_ls_R_factor_all 0.0297
_refine_ls_R_factor_gt 0.0233
_refine_ls_shift/su_max 0.002
_refine_ls_shift/su_mean 0.000
_refine_ls_structure_factor_coef Fsqd
_refine_ls_weighting_details 'calc w=1/[\s^2^(Fo^2^)+(0.0221P)^2^+0.9848P] where P=(Fo^2^+2Fc^2^)/3'
_refine_ls_weighting_scheme calc
_refine_ls_wR_factor_gt 0.0513
_refine_ls_wR_factor_ref 0.0533
_reflns_number_gt 3233
_reflns_number_total 3685
_reflns_threshold_expression >2sigma(I)
_cod_data_source_file ic3023437_si_003_6.cif
_cod_data_source_block mo_120747lt_0m
_cod_database_code 4331783

loop_
_symmetry_equiv_pos_as_xyz
'x, y, z'
'-x, y+1/2, -z+1/2'
'-x, -y, -z'
'x, -y-1/2, z-1/2'

loop_
_atom_site_label
_atom_site_type_symbol
_atom_site_fract_x
_atom_site_fract_y
_atom_site_fract_z
_atom_site_U_iso_or_equiv
_atom_site_adp_type
_atom_site_occupancy
_atom_site_symmetry_multiplicity
_atom_site_calc_flag
_atom_site_refinement_flags
Fe1 Fe 0.21758(2) 0.008636(14) 0.75547(2) 0.01359(7) Uani 1 1 d .
S1 S 0.29932(4) 0.04964(3) 0.58690(3) 0.01605(10) Uani 1 1 d .
S2 S 0.43608(4) 0.05083(3) 0.83200(3) 0.01744(10) Uani 1 1 d .
S3 S 0.18345(4) 0.00923(3) 0.95204(4) 0.01568(9) Uani 1 1 d .
S4 S 0.14671(4) 0.14290(3) 0.78462(3) 0.01606(10) Uani 1 1 d .
N1 N 0.54185(14) 0.12168(9) 0.65391(12) 0.0168(3) Uani 1 1 d .
N2 N 0.11373(14) 0.16296(9) 1.01536(12) 0.0156(3) Uani 1 1 d .
N3 N 0.28564(15) -0.10810(10) 0.76886(12) 0.0203(3) Uani 1 1 d .
N4 N 0.06825(14) -0.02246(9) 0.67838(12) 0.0165(3) Uani 1 1 d .
O1 O 0.22925(16) -0.15731(9) 0.82977(15) 0.0414(4) Uani 1 1 d .
O2 O 0.37197(14) -0.13469(9) 0.71930(12) 0.0321(3) Uani 1 1 d .
O3 O -0.03122(13) -0.04554(9) 0.61959(12) 0.0325(3) Uani 1 1 d .
C1 C 0.44335(16) 0.08001(10) 0.68615(14) 0.0151(3) Uani 1 1 d .
C2 C 0.66323(17) 0.14489(11) 0.74370(16) 0.0200(4) Uani 1 1 d .
H2A H 0.6433 0.1439 0.8265 0.024 Uiso 1 1 calc R
H2B H 0.6905 0.2023 0.7271 0.024 Uiso 1 1 calc R
C3 C 0.77649(18) 0.08545(12) 0.73778(17) 0.0270(4) Uani 1 1 d .
H3C H 0.7482 0.0284 0.7510 0.040 Uiso 1 1 calc R
H3D H 0.8546 0.1000 0.8009 0.040 Uiso 1 1 calc R
H3E H 0.8003 0.0893 0.6575 0.040 Uiso 1 1 calc R
C4 C 0.53625(18) 0.14685(12) 0.52654(15) 0.0206(4) Uani 1 1 d .
H4A H 0.4813 0.1062 0.4715 0.025 Uiso 1 1 calc R
H4B H 0.6280 0.1461 0.5096 0.025 Uiso 1 1 calc R
C5 C 0.4770(2) 0.23302(12) 0.50043(18) 0.0292(4) Uani 1 1 d .
H5A H 0.3846 0.2333 0.5133 0.044 Uiso 1 1 calc R
H5B H 0.4774 0.2481 0.4158 0.044 Uiso 1 1 calc R
H5C H 0.5306 0.2734 0.5553 0.044 Uiso 1 1 calc R
C6 C 0.14250(16) 0.11306(10) 0.93104(14) 0.0146(3) Uani 1 1 d .
C7 C 0.07792(18) 0.25116(10) 0.99056(15) 0.0186(4) Uani 1 1 d .
H7A H 0.1054 0.2684 0.9144 0.022 Uiso 1 1 calc R
H7B H 0.1278 0.2859 1.0576 0.022 Uiso 1 1 calc R
C8 C -0.0710(2) 0.26629(13) 0.97826(19) 0.0299(4) Uani 1 1 d .
H8A H -0.1197 0.2400 0.9034 0.045 Uiso 1 1 calc R
H8B H -0.0886 0.3264 0.9749 0.045 Uiso 1 1 calc R
H8C H -0.1010 0.2423 1.0485 0.045 Uiso 1 1 calc R
C9 C 0.12410(18) 0.13368(11) 1.14159(14) 0.0187(4) Uani 1 1 d .
H9A H 0.0986 0.0741 1.1408 0.022 Uiso 1 1 calc R
H9B H 0.0607 0.1655 1.1804 0.022 Uiso 1 1 calc R
C10 C 0.26610(18) 0.14441(12) 1.21589(16) 0.0237(4) Uani 1 1 d .
H10A H 0.3285 0.1112 1.1794 0.036 Uiso 1 1 calc R
H10B H 0.2693 0.1256 1.2996 0.036 Uiso 1 1 calc R
H10C H 0.2917 0.2033 1.2164 0.036 Uiso 1 1 calc R

loop_
_atom_site_aniso_label
_atom_site_aniso_U_11
_atom_site_aniso_U_22
_atom_site_aniso_U_33
_atom_site_aniso_U_23
_atom_site_aniso_U_13
_atom_site_aniso_U_12
Fe1 0.01450(13) 0.01298(13) 0.01288(11) -0.00083(9) 0.00179(9) -0.00081(9)
S1 0.0151(2) 0.0197(2) 0.01297(18) -0.00063(16) 0.00196(15) -0.00108(16)
S2 0.0155(2) 0.0223(2) 0.01371(19) -0.00062(17) 0.00104(15) -0.00097(17)
S3 0.0191(2) 0.0138(2) 0.01469(18) 0.00087(16) 0.00457(15) 0.00066(16)
S4 0.0203(2) 0.0140(2) 0.01430(19) 0.00090(16) 0.00437(15) 0.00042(16)
N1 0.0147(7) 0.0183(8) 0.0177(7) -0.0008(6) 0.0038(5) 0.0006(6)
N2 0.0188(7) 0.0138(7) 0.0145(6) -0.0007(6) 0.0039(5) -0.0004(6)
N3 0.0180(7) 0.0244(8) 0.0181(7) -0.0022(6) 0.0027(6) 0.0011(6)
N4 0.0163(7) 0.0157(7) 0.0178(7) -0.0021(6) 0.0045(6) 0.0007(6)
O1 0.0496(10) 0.0223(8) 0.0627(10) 0.0125(7) 0.0361(8) 0.0052(7)
O2 0.0380(8) 0.0261(8) 0.0366(8) 0.0004(6) 0.0180(6) 0.0093(6)
O3 0.0193(7) 0.0397(9) 0.0362(7) -0.0117(7) 0.0002(6) -0.0039(6)
C1 0.0152(8) 0.0142(8) 0.0158(8) -0.0012(6) 0.0031(6) 0.0032(6)
C2 0.0152(9) 0.0186(9) 0.0246(9) -0.0016(7) 0.0003(7) -0.0027(7)
C3 0.0190(9) 0.0293(11) 0.0310(10) 0.0021(8) 0.0011(8) 0.0035(8)
C4 0.0192(9) 0.0247(10) 0.0190(8) 0.0029(7) 0.0063(7) -0.0013(7)
C5 0.0298(11) 0.0243(11) 0.0304(10) 0.0051(8) -0.0012(8) -0.0017(8)
C6 0.0111(8) 0.0152(9) 0.0168(8) 0.0003(7) 0.0013(6) -0.0019(6)
C7 0.0255(9) 0.0132(9) 0.0177(8) -0.0014(7) 0.0056(7) -0.0007(7)
C8 0.0272(11) 0.0223(10) 0.0391(11) 0.0072(9) 0.0043(9) 0.0042(8)
C9 0.0233(9) 0.0189(9) 0.0142(8) -0.0011(7) 0.0046(7) 0.0017(7)
C10 0.0274(10) 0.0206(10) 0.0207(8) -0.0022(7) -0.0011(7) 0.0007(8)

loop_
_atom_type_symbol
_atom_type_description
_atom_type_scat_dispersion_real
_atom_type_scat_dispersion_imag
_atom_type_scat_source
C C 0.0033 0.0016 'International Tables Vol C Tables 4.2.6.8 and 6.1.1.4'
H H 0.0000 0.0000 'International Tables Vol C Tables 4.2.6.8 and 6.1.1.4'
N N 0.0061 0.0033 'International Tables Vol C Tables 4.2.6.8 and 6.1.1.4'
O O 0.0106 0.0060 'International Tables Vol C Tables 4.2.6.8 and 6.1.1.4'
S S 0.1246 0.1234 'International Tables Vol C Tables 4.2.6.8 and 6.1.1.4'
Fe Fe 0.3463 0.8444 'International Tables Vol C Tables 4.2.6.8 and 6.1.1.4'

loop_
_geom_angle_atom_site_label_1
_geom_angle_atom_site_label_2
_geom_angle_atom_site_label_3
_geom_angle
N4 Fe1 N3 91.40(7)
N4 Fe1 S3 101.54(5)
N3 Fe1 S3 92.82(4)
N4 Fe1 S1 95.87(5)
N3 Fe1 S1 98.75(4)
S3 Fe1 S1 158.825(18)
N4 Fe1 S4 94.26(5)
N3 Fe1 S4 167.81(4)
S3 Fe1 S4 75.476(16)
S1 Fe1 S4 91.405(17)
N4 Fe1 S2 170.53(5)
N3 Fe1 S2 87.34(4)
S3 Fe1 S2 87.903(16)
S1 Fe1 S2 75.069(16)
S4 Fe1 S2 88.793(17)
C1 S1 Fe1 87.25(6)
C1 S2 Fe1 87.12(6)
C6 S3 Fe1 87.26(6)
C6 S4 Fe1 86.80(6)
C1 N1 C4 121.55(14)
C1 N1 C2 121.37(14)
C4 N1 C2 117.08(14)
C6 N2 C7 122.07(14)
C6 N2 C9 120.82(14)
C7 N2 C9 117.01(13)
O2 N3 O1 118.86(16)
O2 N3 Fe1 124.85(13)
O1 N3 Fe1 116.22(11)
O3 N4 Fe1 175.89(14)
N1 C1 S2 125.63(12)
N1 C1 S1 124.26(12)
S2 C1 S1 110.09(9)
N1 C2 C3 110.64(14)
N1 C2 H2A 109.5
C3 C2 H2A 109.5
N1 C2 H2B 109.5
C3 C2 H2B 109.5
H2A C2 H2B 108.1
C2 C3 H3C 109.5
C2 C3 H3D 109.5
H3C C3 H3D 109.5
C2 C3 H3E 109.5
H3C C3 H3E 109.5
H3D C3 H3E 109.5
N1 C4 C5 111.94(15)
N1 C4 H4A 109.2
C5 C4 H4A 109.2
N1 C4 H4B 109.2
C5 C4 H4B 109.2
H4A C4 H4B 107.9
C4 C5 H5A 109.5
C4 C5 H5B 109.5
H5A C5 H5B 109.5
C4 C5 H5C 109.5
H5A C5 H5C 109.5
H5B C5 H5C 109.5
N2 C6 S4 124.66(13)
N2 C6 S3 124.97(12)
S4 C6 S3 110.37(9)
N2 C7 C8 112.09(14)
N2 C7 H7A 109.2
C8 C7 H7A 109.2
N2 C7 H7B 109.2
C8 C7 H7B 109.2
H7A C7 H7B 107.9
C7 C8 H8A 109.5
C7 C8 H8B 109.5
H8A C8 H8B 109.5
C7 C8 H8C 109.5
H8A C8 H8C 109.5
H8B C8 H8C 109.5
N2 C9 C10 111.38(15)
N2 C9 H9A 109.4
C10 C9 H9A 109.4
N2 C9 H9B 109.4
C10 C9 H9B 109.4
H9A C9 H9B 108.0
C9 C10 H10A 109.5
C9 C10 H10B 109.5
H10A C10 H10B 109.5
C9 C10 H10C 109.5
H10A C10 H10C 109.5
H10B C10 H10C 109.5

loop_
_geom_bond_atom_site_label_1
_geom_bond_atom_site_label_2
_geom_bond_distance
Fe1 N4 1.6659(14)
Fe1 N3 1.9922(16)
Fe1 S3 2.2998(5)
Fe1 S1 2.3096(5)
Fe1 S4 2.3161(5)
Fe1 S2 2.3172(5)
S1 C1 1.7222(16)
S2 C1 1.7172(16)
S3 C6 1.7221(17)
S4 C6 1.7191(16)
N1 C1 1.315(2)
N1 C4 1.474(2)
N1 C2 1.475(2)
N2 C6 1.316(2)
N2 C7 1.474(2)
N2 C9 1.475(2)
N3 O2 1.2085(19)
N3 O1 1.256(2)
N4 O3 1.1519(18)
C2 C3 1.508(2)
C2 H2A 0.9900
C2 H2B 0.9900
C3 H3C 0.9800
C3 H3D 0.9800
C3 H3E 0.9800
C4 C5 1.513(3)
C4 H4A 0.9900
C4 H4B 0.9900
C5 H5A 0.9800
C5 H5B 0.9800
C5 H5C 0.9800
C7 C8 1.513(3)
C7 H7A 0.9900
C7 H7B 0.9900
C8 H8A 0.9800
C8 H8B 0.9800
C8 H8C 0.9800
C9 C10 1.525(2)
C9 H9A 0.9900
C9 H9B 0.9900
C10 H10A 0.9800
C10 H10B 0.9800
C10 H10C 0.9800
